data_4000221
loop_
_publ_author_name
'Galina S. Matouzenko'
'Nicolas Br&#x0082;fuel'
'Monique Perrin'
'Azzedine Bousseksou'
'Serguei A. Borshch'

_publ_section_title
;
Spin Crossover Iron(II) Coordination Polymer With
Zigzag Chain Structure
;
_journal_name_full 'Chemistry of Materials'
_journal_year 2003
_chemical_formula_sum 'C60 H68 Cl4 Fe2 N16 O20'
_chemical_formula_weight 1586.80
_space_group_IT_number 15
_symmetry_cell_setting monoclinic
_symmetry_space_group_name_Hall '-C 2yc'
_symmetry_space_group_name_H-M 'C 1 2/c 1'
_atom_sites_solution_hydrogens geom
_atom_sites_solution_primary direct
_atom_sites_solution_secondary difmap
_cell_angle_alpha 90.00
_cell_angle_beta 130.09(3)
_cell_angle_gamma 90.00
_cell_formula_units_Z 2
_cell_length_a 23.625(5)
_cell_length_b 11.892(2)
_cell_length_c 16.510(3)
_cell_measurement_reflns_used ?
_cell_measurement_temperature 293(2)
_cell_measurement_theta_max ?
_cell_measurement_theta_min ?
_cell_volume 3548.3(12)
_diffrn_ambient_temperature 293(2)
_diffrn_detector_area_resol_mean ?
_diffrn_measurement_device_type 'NONIUS KAPPA CCD'
_diffrn_measurement_method 'area detector'
_diffrn_radiation_monochromator graphite
_diffrn_radiation_source 'fine-focus sealed tube'
_diffrn_radiation_type MoK\a
_diffrn_radiation_wavelength 0.71073
_diffrn_reflns_av_R_equivalents 0.0281
_diffrn_reflns_av_sigmaI/netI 0.0507
_diffrn_reflns_limit_h_max 30
_diffrn_reflns_limit_h_min -30
_diffrn_reflns_limit_k_max 14
_diffrn_reflns_limit_k_min -13
_diffrn_reflns_limit_l_max 21
_diffrn_reflns_limit_l_min -21
_diffrn_reflns_number 6150
_diffrn_reflns_theta_max 27.51
_diffrn_reflns_theta_min 2.05
_diffrn_standards_decay_% ?
_diffrn_standards_interval_count ?
_diffrn_standards_interval_time ?
_diffrn_standards_number ?
_exptl_absorpt_coefficient_mu 0.642
_exptl_absorpt_correction_T_max 0.9099
_exptl_absorpt_correction_T_min 0.7833
_exptl_absorpt_correction_type ?
_exptl_absorpt_process_details ?
_exptl_crystal_colour dark_red
_exptl_crystal_density_diffrn 1.485
_exptl_crystal_density_meas ?
_exptl_crystal_density_method 'not measured'
_exptl_crystal_description fragment
_exptl_crystal_F_000 1640
_exptl_crystal_size_max 0.40
_exptl_crystal_size_mid 0.30
_exptl_crystal_size_min 0.15
_refine_ls_extinction_coef ?
_refine_ls_extinction_method none
_refine_ls_goodness_of_fit_ref 0.950
_refine_ls_hydrogen_treatment mixed
_refine_ls_matrix_type fullcycle
_refine_ls_number_parameters 279
_refine_ls_number_reflns 3860
_refine_ls_number_restraints 0
_refine_ls_restrained_S_all 0.950
_refine_ls_R_factor_all 0.0942
_refine_ls_R_factor_gt 0.0613
_refine_ls_shift/su_max 0.183
_refine_ls_shift/su_mean 0.031
_refine_ls_structure_factor_coef Fsqd
_refine_ls_weighting_details 'calc w=1/[\s^2^(Fo^2^)+(0.1096P)^2^+5.0623P] where P=(Fo^2^+2Fc^2^)/3'
_refine_ls_weighting_scheme calc
_refine_ls_wR_factor_gt 0.1641
_refine_ls_wR_factor_ref 0.1908
_reflns_number_gt 2622
_reflns_number_total 3860
_reflns_threshold_expression >2sigma(I)
_cod_original_sg_symbol_H-M 'C 2/c'
_cod_database_code 4000221

loop_
_symmetry_equiv_pos_as_xyz
'x, y, z'
'-x, y, -z+1/2'
'x+1/2, y+1/2, z'
'-x+1/2, y+1/2, -z+1/2'
'-x, -y, -z'
'x, -y, z-1/2'
'-x+1/2, -y+1/2, -z'
'x+1/2, -y+1/2, z-1/2'

loop_
_atom_site_label
_atom_site_type_symbol
_atom_site_fract_x
_atom_site_fract_y
_atom_site_fract_z
_atom_site_U_iso_or_equiv
_atom_site_adp_type
_atom_site_occupancy
_atom_site_symmetry_multiplicity
_atom_site_calc_flag
_atom_site_refinement_flags
_atom_site_disorder_assembly
_atom_site_disorder_group
Fe1 Fe 0.0000 0.33801(5) 0.2500 0.0456(2) Uani 1 2 d S . .
N1 N 0.00483(16) 0.2041(2) 0.3464(2) 0.0517(6) Uani 1 1 d . . .
C1 C 0.0587(2) 0.1969(3) 0.4524(3) 0.0552(8) Uani 1 1 d . . .
H1 H 0.0977 0.2478 0.4852 0.066 Uiso 1 1 calc R . .
C2 C 0.0598(2) 0.1190(3) 0.5152(3) 0.0553(8) Uani 1 1 d . . .
H2 H 0.0987 0.1176 0.5879 0.066 Uiso 1 1 calc R . .
C3 C 0.00149(19) 0.0420(2) 0.4676(3) 0.0467(7) Uani 1 1 d . . .
C4 C -0.0545(2) 0.0484(3) 0.3569(3) 0.0592(9) Uani 1 1 d . . .
H4 H -0.0941 -0.0016 0.3218 0.071 Uiso 1 1 calc R . .
C5 C -0.0507(2) 0.1280(3) 0.3011(3) 0.0628(10) Uani 1 1 d . . .
H5 H -0.0881 0.1302 0.2279 0.075 Uiso 1 1 calc R . .
N2 N 0.11893(16) 0.3659(2) 0.3557(2) 0.0548(7) Uani 1 1 d . . .
C6 C 0.1796(2) 0.3367(3) 0.3657(4) 0.0710(11) Uani 1 1 d . . .
H6 H 0.1797 0.2816 0.3259 0.085 Uiso 1 1 calc R . .
C7 C 0.2396(3) 0.4001(4) 0.4424(4) 0.0865(13) Uani 1 1 d . . .
H7 H 0.2869 0.3967 0.4639 0.104 Uiso 1 1 calc R . .
N4 N 0.21498(18) 0.4712(3) 0.4817(3) 0.0742(9) Uani 1 1 d . . .
H4A H 0.2408 0.5206 0.5310 0.089 Uiso 1 1 calc R . .
C8 C 0.14245(19) 0.4472(3) 0.4270(3) 0.0524(8) Uani 1 1 d . . .
N3 N 0.01917(15) 0.4722(2) 0.3585(2) 0.0485(6) Uani 1 1 d . . .
C9 C 0.09130(19) 0.5048(3) 0.4338(3) 0.0514(8) Uani 1 1 d . . .
C10 C 0.1124(2) 0.5887(3) 0.5073(3) 0.0651(10) Uani 1 1 d . . .
H10 H 0.1619 0.6078 0.5595 0.078 Uiso 1 1 calc R . .
C13 C -0.0324(2) 0.5269(3) 0.3550(3) 0.0619(9) Uani 1 1 d . . .
H13 H -0.0818 0.5059 0.3044 0.074 Uiso 1 1 calc R . .
C12 C -0.0142(3) 0.6118(4) 0.4233(4) 0.0761(11) Uani 1 1 d . . .
H12 H -0.0512 0.6492 0.4176 0.091 Uiso 1 1 calc R . .
C11 C 0.0584(3) 0.6423(4) 0.5006(4) 0.0774(12) Uani 1 1 d . . .
H11 H 0.0707 0.6992 0.5482 0.093 Uiso 1 1 calc R . .
O100 O 0.3119(2) 0.6346(4) 0.6403(4) 0.1106(13) Uani 1 1 d . . .
H100 H 0.3139 0.6595 0.6884 0.166 Uiso 1 1 calc R . .
C100 C 0.3614(5) 0.6973(7) 0.6346(8) 0.155(3) Uani 1 1 d . . .
H10A H 0.3339 0.7566 0.5825 0.186 Uiso 1 1 calc R . .
H10B H 0.3991 0.7323 0.7027 0.186 Uiso 1 1 calc R . .
C101 C 0.3960(6) 0.6297(8) 0.6072(8) 0.164(3) Uani 1 1 d . . .
H10C H 0.4092 0.5585 0.6427 0.246 Uiso 1 1 calc R . .
H10D H 0.4398 0.6667 0.6283 0.246 Uiso 1 1 calc R . .
H10E H 0.3626 0.6179 0.5320 0.246 Uiso 1 1 calc R . .
Cl1 Cl 0.2566(10) 0.8459(15) 0.7427(14) 0.106(4) Uani 0.585(15) 1 d P A 1
O1 O 0.1860(13) 0.847(2) 0.6582(19) 0.221(12) Uani 0.585(15) 1 d P A 1
O2 O 0.2942(16) 0.910(2) 0.728(3) 0.291(15) Uani 0.585(15) 1 d P A 1
O3 O 0.2634(13) 0.8694(18) 0.8332(14) 0.208(10) Uani 0.585(15) 1 d P A 1
O4 O 0.2808(11) 0.7311(13) 0.7580(14) 0.236(9) Uani 0.585(15) 1 d P A 1
Cl11 Cl 0.2548(10) 0.8553(18) 0.7431(13) 0.0643(19) Uani 0.415(15) 1 d P A 2
O11 O 0.1922(13) 0.797(2) 0.6834(19) 0.166(11) Uani 0.415(15) 1 d P A 2
O21 O 0.2918(17) 0.842(2) 0.708(3) 0.172(10) Uani 0.415(15) 1 d P A 2
O31 O 0.3023(12) 0.831(3) 0.8418(14) 0.212(16) Uani 0.415(15) 1 d P A 2
O41 O 0.2361(11) 0.9742(11) 0.7302(15) 0.160(8) Uani 0.415(15) 1 d P A 2

loop_
_atom_site_aniso_label
_atom_site_aniso_U_11
_atom_site_aniso_U_22
_atom_site_aniso_U_33
_atom_site_aniso_U_23
_atom_site_aniso_U_13
_atom_site_aniso_U_12
Fe1 0.0592(4) 0.0406(4) 0.0483(4) 0.000 0.0398(3) 0.000
N1 0.0739(19) 0.0412(14) 0.0536(16) -0.0019(12) 0.0473(15) -0.0016(13)
C1 0.064(2) 0.0529(18) 0.056(2) -0.0016(16) 0.0424(18) -0.0062(16)
C2 0.060(2) 0.060(2) 0.0482(18) 0.0024(15) 0.0353(17) -0.0048(16)
C3 0.0626(19) 0.0374(15) 0.0557(18) -0.0003(13) 0.0451(17) 0.0022(14)
C4 0.069(2) 0.0521(19) 0.0517(19) -0.0016(15) 0.0370(18) -0.0115(17)
C5 0.083(3) 0.054(2) 0.0474(19) 0.0032(16) 0.0398(19) -0.0076(18)
N2 0.0618(18) 0.0510(15) 0.0622(17) 0.0059(13) 0.0447(16) 0.0050(13)
C6 0.075(3) 0.069(2) 0.088(3) 0.005(2) 0.061(3) 0.012(2)
C7 0.071(3) 0.088(3) 0.115(4) 0.014(3) 0.067(3) 0.014(2)
N4 0.064(2) 0.072(2) 0.083(2) 0.0035(17) 0.0456(19) -0.0009(16)
C8 0.057(2) 0.0488(18) 0.0555(19) 0.0060(15) 0.0380(17) 0.0015(15)
N3 0.0605(17) 0.0448(14) 0.0518(15) 0.0002(12) 0.0414(14) 0.0012(12)
C9 0.064(2) 0.0463(17) 0.0535(18) 0.0043(14) 0.0421(17) -0.0001(15)
C10 0.072(2) 0.061(2) 0.063(2) -0.0155(18) 0.043(2) -0.0147(19)
C13 0.070(2) 0.063(2) 0.068(2) -0.0014(18) 0.051(2) 0.0043(18)
C12 0.092(3) 0.069(3) 0.090(3) -0.011(2) 0.069(3) 0.005(2)
C11 0.097(3) 0.066(2) 0.085(3) -0.014(2) 0.066(3) -0.004(2)
O100 0.100(3) 0.118(3) 0.109(3) -0.012(2) 0.065(3) -0.020(2)
C100 0.161(7) 0.109(5) 0.242(10) 0.003(6) 0.152(8) -0.008(5)
C101 0.182(9) 0.159(7) 0.192(8) 0.066(6) 0.139(8) 0.036(7)
Cl1 0.083(4) 0.143(9) 0.092(4) 0.006(4) 0.057(3) -0.007(4)
O1 0.104(12) 0.34(3) 0.135(13) -0.024(15) 0.036(10) 0.047(14)
O2 0.195(17) 0.26(3) 0.44(4) 0.12(2) 0.21(2) -0.04(2)
O3 0.31(2) 0.224(17) 0.173(15) -0.103(13) 0.196(17) -0.109(17)
O4 0.34(2) 0.173(13) 0.224(16) 0.067(11) 0.197(17) 0.128(13)
Cl11 0.049(3) 0.084(5) 0.054(4) -0.021(3) 0.030(3) -0.021(3)
O11 0.128(15) 0.22(2) 0.112(13) -0.034(13) 0.060(11) -0.117(17)
O21 0.219(19) 0.14(2) 0.30(2) -0.020(16) 0.231(19) -0.003(14)
O31 0.136(14) 0.37(4) 0.051(10) 0.035(15) 0.023(9) 0.088(17)
O41 0.166(16) 0.087(10) 0.240(19) 0.012(10) 0.137(15) 0.011(9)
